data_4060242
loop_
_publ_author_name
'Song, Li-Cheng'
'Gong, Feng-Hua'
'Meng, Tao'
'Ge, Jian-Hua'
'Cui, Li-Na'
'Hu, Qing-Mei'

_publ_section_title
;
 General Synthetic Route to Double-Butterfly Fe/S Cluster Complexes via
 Reactions of the Dianions {[(\m-CO)Fe2(CO)6]2(\m-SZS-\m)}2-with Electrophiles
;
_journal_coden_ASTM ORGND7
_journal_issue 4
_journal_name_full Organometallics
_journal_page_first 823
_journal_page_last 831
_journal_paper_doi 10.1021/om034208f
_journal_volume 23
_journal_year 2004
_chemical_formula_sum 'C18 H12 Fe4 O14 S4'
_chemical_formula_weight 803.92
_space_group_IT_number 2
_symmetry_cell_setting triclinic
_symmetry_space_group_name_Hall '-P 1'
_symmetry_space_group_name_H-M 'P -1'
_atom_sites_solution_hydrogens geom
_atom_sites_solution_primary direct
_atom_sites_solution_secondary difmap
_cell_angle_alpha 103.889(11)
_cell_angle_beta 97.842(11)
_cell_angle_gamma 104.773(10)
_cell_formula_units_Z 2
_cell_length_a 9.301(6)
_cell_length_b 11.760(8)
_cell_length_c 14.532(10)
_cell_measurement_reflns_used 926
_cell_measurement_temperature 293(2)
_cell_measurement_theta_max 26.35
_cell_measurement_theta_min 2.32
_cell_volume 1458.5(17)
_diffrn_ambient_temperature 293(2)
_diffrn_detector_area_resol_mean ?
_diffrn_measurement_device_type 'CCD area detector'
_diffrn_measurement_method 'phi and omega scans'
_diffrn_radiation_monochromator graphite
_diffrn_radiation_source 'fine-focus sealed tube'
_diffrn_radiation_type MoK\a
_diffrn_radiation_wavelength 0.71073
_diffrn_reflns_av_R_equivalents 0.0204
_diffrn_reflns_av_sigmaI/netI 0.0387
_diffrn_reflns_limit_h_max 10
_diffrn_reflns_limit_h_min -11
_diffrn_reflns_limit_k_max 13
_diffrn_reflns_limit_k_min -9
_diffrn_reflns_limit_l_max 10
_diffrn_reflns_limit_l_min -17
_diffrn_reflns_number 7291
_diffrn_reflns_theta_max 25.00
_diffrn_reflns_theta_min 2.02
_diffrn_standards_decay_% ?
_diffrn_standards_interval_count ?
_diffrn_standards_interval_time ?
_diffrn_standards_number ?
_exptl_absorpt_coefficient_mu 2.298
_exptl_absorpt_correction_T_max 1.000000
_exptl_absorpt_correction_T_min 0.820962
_exptl_absorpt_correction_type multi-scan
_exptl_absorpt_process_details SADAB
_exptl_crystal_colour ?
_exptl_crystal_density_diffrn 1.831
_exptl_crystal_density_meas 0
_exptl_crystal_density_method 'not measured'
_exptl_crystal_description ?
_exptl_crystal_F_000 800
_exptl_crystal_size_max 0.24
_exptl_crystal_size_mid 0.22
_exptl_crystal_size_min 0.20
_refine_ls_extinction_coef 0.0062(13)
_refine_ls_extinction_expression Fc^*^=kFc[1+0.001xFc^2^\l^3^/sin(2\q)]^-1/4^
_refine_ls_extinction_method SHELXL
_refine_ls_goodness_of_fit_ref 1.087
_refine_ls_hydrogen_treatment mixed
_refine_ls_matrix_type full
_refine_ls_number_parameters 399
_refine_ls_number_reflns 5041
_refine_ls_number_restraints 304
_refine_ls_restrained_S_all 1.092
_refine_ls_R_factor_all 0.0613
_refine_ls_R_factor_gt 0.0434
_refine_ls_shift/su_max 0.000
_refine_ls_shift/su_mean 0.000
_refine_ls_structure_factor_coef Fsqd
_refine_ls_weighting_details 'calc w=1/[\s^2^(Fo^2^)+(0.1062P)^2^+0.7277P] where P=(Fo^2^+2Fc^2^)/3'
_refine_ls_weighting_scheme calc
_refine_ls_wR_factor_gt 0.1437
_refine_ls_wR_factor_ref 0.1661
_reflns_number_gt 3900
_reflns_number_total 5041
_reflns_threshold_expression >2sigma(I)
_cod_depositor_comments
;
The following automatic conversions were performed:
'_symmetry_cell_setting' value 'Triclinic' changed to 'triclinic'
according to '/home/saulius/struct/CIF-dictionaries/cif_core.dic'
dictionary named 'cif_core.dic' version 2.4.1 from
2010-06-29.

'_exptl_absorpt_correction_type' value 'MULTI-SCAN' changed
to 'multi-scan' according to
'/home/saulius/struct/CIF-dictionaries/cif_core.dic' dictionary named
'cif_core.dic' version 2.4.1 from 2010-06-29.

Automatic conversion script
Id: cif_fix_enum 1527 2010-12-29 10:47:43Z saulius 
;
_cod_original_sg_symbol_H-M P-1
_cod_database_code 4060242

loop_
_symmetry_equiv_pos_as_xyz
'x, y, z'
'-x, -y, -z'

loop_
_atom_site_label
_atom_site_type_symbol
_atom_site_fract_x
_atom_site_fract_y
_atom_site_fract_z
_atom_site_U_iso_or_equiv
_atom_site_adp_type
_atom_site_occupancy
_atom_site_symmetry_multiplicity
_atom_site_calc_flag
_atom_site_refinement_flags
_atom_site_disorder_assembly
_atom_site_disorder_group
Fe1 Fe 0.27539(8) -0.05638(7) 0.26236(5) 0.0376(2) Uani 1 1 d . . .
Fe2 Fe 0.05943(8) 0.02919(7) 0.29274(5) 0.0356(2) Uani 1 1 d . . .
Fe3 Fe 0.50259(9) 0.27512(8) 0.12514(5) 0.0441(3) Uani 1 1 d . . .
Fe4 Fe 0.28638(10) 0.36664(8) 0.14549(6) 0.0467(3) Uani 1 1 d . . .
S1 S 0.28124(13) 0.13727(11) 0.27004(8) 0.0331(3) Uani 1 1 d . . .
S2 S 0.26781(14) 0.16778(12) 0.13173(9) 0.0369(3) Uani 1 1 d . . .
S3 S 0.22907(16) 0.01112(13) 0.41331(9) 0.0429(3) Uani 1 1 d . C .
S4 S 0.48109(17) 0.39271(13) 0.26724(9) 0.0448(4) Uani 1 1 d . C .
C1 C 0.4722(7) -0.0531(6) 0.2893(4) 0.0526(15) Uani 1 1 d . . .
O1 O 0.5942(6) -0.0547(6) 0.3082(4) 0.0849(17) Uani 1 1 d . . .
C2 C 0.1855(7) -0.2109(6) 0.2633(5) 0.0562(15) Uani 1 1 d . . .
O2 O 0.1266(7) -0.3086(5) 0.2611(5) 0.0953(18) Uani 1 1 d . . .
C3 C 0.2426(7) -0.1088(6) 0.1333(4) 0.0529(15) Uani 1 1 d . . .
O3 O 0.2213(7) -0.1435(5) 0.0507(3) 0.0826(16) Uani 1 1 d . . .
C4 C -0.0089(7) 0.1457(6) 0.3624(5) 0.0556(15) Uani 1 1 d . . .
O4 O -0.0482(7) 0.2177(6) 0.4087(5) 0.107(2) Uani 1 1 d . . .
C5 C -0.0774(7) -0.1043(6) 0.3003(5) 0.0571(15) Uani 1 1 d . . .
O5 O -0.1614(6) -0.1877(6) 0.3058(5) 0.0969(19) Uani 1 1 d . . .
C6 C -0.0404(6) 0.0136(6) 0.1733(4) 0.0480(14) Uani 1 1 d . . .
O6 O -0.1001(5) 0.0054(5) 0.0980(3) 0.0744(14) Uani 1 1 d . . .
C7 C 0.6472(10) 0.3940(8) 0.1067(5) 0.076(2) Uani 1 1 d . . .
O7 O 0.7384(10) 0.4693(7) 0.0925(5) 0.142(3) Uani 1 1 d . . .
C8 C 0.6263(8) 0.1966(7) 0.1733(5) 0.0678(19) Uani 1 1 d . . .
O8 O 0.7022(7) 0.1494(7) 0.2049(6) 0.113(2) Uani 1 1 d . . .
C9 C 0.4579(8) 0.1924(7) -0.0021(5) 0.070(2) Uani 1 1 d . . .
O9 O 0.4316(7) 0.1418(7) -0.0814(4) 0.113(3) Uani 1 1 d . . .
C10 C 0.3580(8) 0.5223(7) 0.1435(5) 0.0675(19) Uani 1 1 d . . .
O10 O 0.4032(8) 0.6211(6) 0.1420(5) 0.108(2) Uani 1 1 d . . .
C11 C 0.1286(9) 0.3813(7) 0.2035(6) 0.0713(19) Uani 1 1 d . . .
O11 O 0.0265(8) 0.3868(8) 0.2362(6) 0.117(2) Uani 1 1 d . . .
C12 C 0.1871(9) 0.3180(6) 0.0207(5) 0.071(2) Uani 1 1 d . . .
O12 O 0.1254(9) 0.2890(6) -0.0580(5) 0.121(3) Uani 1 1 d . . .
C13 C 0.3534(7) 0.1638(6) 0.4872(4) 0.0506(14) Uani 1 1 d U . .
H13A H 0.3199 0.2256 0.4642 0.061 Uiso 1 1 calc R A 1
H13B H 0.3410 0.1749 0.5537 0.061 Uiso 1 1 calc R A 1
C18 C 0.6215(8) 0.5451(6) 0.3077(4) 0.0687(19) Uani 1 1 d DU . .
H18A H 0.6516 0.5690 0.2521 0.082 Uiso 1 1 calc R B 1
H18B H 0.5773 0.6050 0.3414 0.082 Uiso 1 1 calc R B 1
C14 C 0.5193(7) 0.1858(5) 0.4864(4) 0.0594(15) Uani 0.299(9) 1 d PDU C 1
H14A H 0.5538 0.1182 0.4980 0.071 Uiso 0.299(9) 1 calc PR C 1
H14B H 0.5410 0.1980 0.4255 0.071 Uiso 0.299(9) 1 calc PR C 1
C15 C 0.619(2) 0.4055(10) 0.5360(13) 0.075(5) Uani 0.299(9) 1 d PDU C 1
H15A H 0.6340 0.4749 0.5919 0.090 Uiso 0.299(9) 1 calc PR C 1
H15B H 0.5328 0.4021 0.4886 0.090 Uiso 0.299(9) 1 calc PR C 1
C16 C 0.7592(18) 0.4242(19) 0.4929(13) 0.079(5) Uani 0.299(9) 1 d PDU C 1
H16A H 0.8347 0.4987 0.5344 0.095 Uiso 0.299(9) 1 calc PR C 1
H16B H 0.8003 0.3567 0.4950 0.095 Uiso 0.299(9) 1 calc PR C 1
O13 O 0.587(3) 0.2951(12) 0.5647(10) 0.082(7) Uani 0.299(9) 1 d PDU C 1
O14 O 0.7423(18) 0.4326(12) 0.4005(11) 0.099(5) Uani 0.299(9) 1 d PDU C 1
C17 C 0.7618(9) 0.5424(7) 0.3760(5) 0.083(2) Uani 0.299(9) 1 d PDU C 1
H17A H 0.8482 0.5557 0.3451 0.099 Uiso 0.299(9) 1 calc PR C 1
H17B H 0.7850 0.6095 0.4350 0.099 Uiso 0.299(9) 1 calc PR C 1
C14' C 0.5193(7) 0.1858(5) 0.4864(4) 0.0594(15) Uani 0.701(9) 1 d PDU C 2
H14C H 0.5557 0.1259 0.5105 0.071 Uiso 0.701(9) 1 calc PR C 2
H14D H 0.5345 0.1769 0.4207 0.071 Uiso 0.701(9) 1 calc PR C 2
C15' C 0.7409(10) 0.3606(8) 0.5252(10) 0.096(4) Uani 0.701(9) 1 d PDU C 2
H15C H 0.7427 0.3162 0.4600 0.115 Uiso 0.701(9) 1 calc PR C 2
H15D H 0.8212 0.3498 0.5692 0.115 Uiso 0.701(9) 1 calc PR C 2
C16' C 0.7772(14) 0.4922(9) 0.5313(8) 0.108(4) Uani 0.701(9) 1 d PDU C 2
H16C H 0.7551 0.5327 0.5919 0.130 Uiso 0.701(9) 1 calc PR C 2
H16D H 0.8864 0.5224 0.5376 0.130 Uiso 0.701(9) 1 calc PR C 2
O13' O 0.6018(14) 0.3063(8) 0.5461(8) 0.089(3) Uani 0.701(9) 1 d PDU C 2
O14' O 0.7146(10) 0.5326(7) 0.4639(4) 0.087(3) Uani 0.701(9) 1 d PDU C 2
C17' C 0.7618(9) 0.5424(7) 0.3760(5) 0.083(2) Uani 0.701(9) 1 d PDU C 2
H17C H 0.7952 0.4727 0.3479 0.099 Uiso 0.701(9) 1 calc PR C 2
H17D H 0.8449 0.6170 0.3880 0.099 Uiso 0.701(9) 1 calc PR C 2

loop_
_atom_site_aniso_label
_atom_site_aniso_U_11
_atom_site_aniso_U_22
_atom_site_aniso_U_33
_atom_site_aniso_U_23
_atom_site_aniso_U_13
_atom_site_aniso_U_12
Fe1 0.0434(4) 0.0409(5) 0.0358(4) 0.0127(3) 0.0092(3) 0.0231(3)
Fe2 0.0339(4) 0.0386(5) 0.0384(4) 0.0131(3) 0.0107(3) 0.0142(3)
Fe3 0.0477(5) 0.0423(5) 0.0348(4) 0.0074(3) 0.0117(3) 0.0023(4)
Fe4 0.0578(5) 0.0402(5) 0.0421(5) 0.0179(4) 0.0032(4) 0.0129(4)
S1 0.0365(6) 0.0370(7) 0.0282(6) 0.0125(5) 0.0064(5) 0.0125(5)
S2 0.0420(7) 0.0363(7) 0.0289(6) 0.0114(5) 0.0044(5) 0.0056(5)
S3 0.0530(8) 0.0484(8) 0.0355(7) 0.0192(6) 0.0111(6) 0.0217(6)
S4 0.0592(8) 0.0350(7) 0.0327(7) 0.0055(5) 0.0026(6) 0.0089(6)
C1 0.062(4) 0.066(4) 0.044(3) 0.020(3) 0.019(3) 0.036(3)
O1 0.064(3) 0.132(5) 0.079(3) 0.031(3) 0.015(3) 0.063(3)
C2 0.063(4) 0.047(4) 0.061(4) 0.018(3) 0.015(3) 0.018(3)
O2 0.121(5) 0.050(3) 0.118(5) 0.033(3) 0.028(4) 0.021(3)
C3 0.066(4) 0.057(4) 0.043(3) 0.009(3) 0.010(3) 0.036(3)
O3 0.121(4) 0.088(4) 0.042(3) 0.006(2) 0.016(3) 0.049(3)
C4 0.054(3) 0.058(4) 0.058(4) 0.009(3) 0.013(3) 0.028(3)
O4 0.109(5) 0.099(5) 0.114(5) -0.008(4) 0.032(4) 0.067(4)
C5 0.050(3) 0.052(4) 0.074(4) 0.023(3) 0.018(3) 0.016(3)
O5 0.068(3) 0.078(4) 0.157(6) 0.056(4) 0.040(4) 0.013(3)
C6 0.035(3) 0.052(4) 0.051(4) 0.013(3) 0.006(2) 0.007(2)
O6 0.056(3) 0.103(4) 0.050(3) 0.021(3) -0.009(2) 0.012(3)
C7 0.092(5) 0.071(5) 0.050(4) 0.017(3) 0.016(4) -0.004(4)
O7 0.162(7) 0.112(6) 0.108(5) 0.043(4) 0.037(5) -0.050(5)
C8 0.054(4) 0.073(5) 0.075(5) 0.011(4) 0.016(3) 0.024(4)
O8 0.085(4) 0.125(6) 0.145(6) 0.043(5) 0.018(4) 0.059(4)
C9 0.063(4) 0.073(5) 0.052(4) 0.001(3) 0.027(3) -0.009(4)
O9 0.101(4) 0.135(6) 0.045(3) -0.019(3) 0.034(3) -0.028(4)
C10 0.074(4) 0.050(4) 0.068(4) 0.025(3) -0.002(3) 0.002(3)
O10 0.147(6) 0.058(4) 0.112(5) 0.043(3) 0.011(4) 0.011(4)
C11 0.074(5) 0.067(5) 0.085(5) 0.031(4) 0.016(4) 0.033(4)
O11 0.100(5) 0.139(7) 0.144(6) 0.050(5) 0.057(4) 0.069(5)
C12 0.088(5) 0.052(4) 0.064(4) 0.031(3) -0.008(4) 0.004(4)
O12 0.163(6) 0.084(4) 0.075(4) 0.035(3) -0.046(4) -0.006(4)
C13 0.060(3) 0.057(4) 0.033(3) 0.008(2) 0.008(2) 0.019(3)
C18 0.084(5) 0.038(3) 0.057(4) -0.003(3) -0.010(3) 0.000(3)
C14 0.056(3) 0.070(4) 0.048(3) 0.010(3) 0.002(3) 0.021(3)
C15 0.051(9) 0.063(8) 0.083(11) -0.012(9) -0.020(8) 0.016(9)
C16 0.069(11) 0.026(10) 0.123(12) 0.012(9) 0.006(10) -0.001(9)
O13 0.065(11) 0.072(10) 0.078(12) -0.001(7) 0.005(9) -0.004(9)
O14 0.081(11) 0.082(10) 0.124(11) 0.025(9) 0.006(9) 0.019(9)
C17 0.077(5) 0.066(5) 0.082(5) 0.007(4) -0.008(4) 0.007(4)
C14' 0.056(3) 0.070(4) 0.048(3) 0.010(3) 0.002(3) 0.021(3)
C15' 0.060(6) 0.076(7) 0.143(10) 0.029(7) 0.014(6) 0.014(5)
C16' 0.119(10) 0.093(8) 0.127(9) 0.050(8) 0.031(8) 0.037(8)
O13' 0.064(5) 0.092(6) 0.080(6) -0.021(5) 0.027(4) 0.005(5)
O14' 0.126(6) 0.061(5) 0.054(4) 0.005(3) -0.010(4) 0.021(4)
C17' 0.077(5) 0.066(5) 0.082(5) 0.007(4) -0.008(4) 0.007(4)
